data_7204128
loop_
_publ_author_name
'Akutagawa, Tomoyuki'
'Takamatsu, Nobuhiro'
'Shitagami, Kozo'
'Hasegawa, Tatsuo'
'Nakamura, Takayoshi'
'Inabe, Tamotsu'
'Fujita, Wataru'
'Awaga, Kunio'

_publ_section_title
;
 Diversity in the &#x00BD; spin arrangement of [Ni(dmit)2]-- anions in
 divalent Ca2+(crown ether) supramolecular cation salts
;
_journal_issue 9
_journal_name_full 'Journal of Materials Chemistry'
_journal_page_first 2118
_journal_paper_doi 10.1039/b101873f
_journal_volume 11
_journal_year 2001
_chemical_formula_moiety 'C28 H32 Ca O8 Ni2 S20 '
_chemical_formula_sum 'C28 H32 Ca Ni2 O8 S20'
_chemical_formula_weight 1295.24
_space_group_IT_number 14
_symmetry_cell_setting monoclinic
_symmetry_Int_Tables_number 14
_symmetry_space_group_name_Hall '-P 2yn'
_symmetry_space_group_name_H-M 'P 1 21/n 1'
_audit_creation_date 2001-05-01
_audit_creation_method 'by CrystalStructure v1.00'
_cell_angle_alpha 90
_cell_angle_beta 94.7610(2)
_cell_angle_gamma 90
_cell_formula_units_Z 4
_cell_length_a 19.8366(2)
_cell_length_b 19.5053(3)
_cell_length_c 12.5358(4)
_cell_measurement_reflns_used 67140
_cell_measurement_temperature 150.1
_cell_measurement_theta_max 27.5
_cell_measurement_theta_min 1.5
_cell_volume 4833.60(18)
_computing_cell_refinement PROCESS
_computing_data_collection PROCESS
_computing_data_reduction CrystalStructure
_computing_publication_material 'CrystalStructure Ver. 1.00'
_computing_structure_refinement CRYSTALS
_computing_structure_solution SIR92
_diffrn_measured_fraction_theta_full 0.9562
_diffrn_measured_fraction_theta_max 0.9562
_diffrn_measurement_device_type 'Rigaku RAXIS-RAPID'
_diffrn_measurement_method \w
_diffrn_radiation_type 'Mo K\a'
_diffrn_radiation_wavelength 0.7107
_diffrn_reflns_av_R_equivalents 0.029
_diffrn_reflns_limit_h_max 25
_diffrn_reflns_limit_h_min -25
_diffrn_reflns_limit_k_max 0
_diffrn_reflns_limit_k_min -25
_diffrn_reflns_limit_l_max 16
_diffrn_reflns_limit_l_min 0
_diffrn_reflns_number 11401
_diffrn_reflns_theta_full 27.48
_diffrn_reflns_theta_max 27.48
_exptl_absorpt_coefficient_mu 1.793
_exptl_absorpt_correction_T_max 0.836
_exptl_absorpt_correction_T_min 0.637
_exptl_absorpt_correction_type multi-scan
_exptl_absorpt_process_details '(Higashi, 1995)'
_exptl_crystal_colour black
_exptl_crystal_density_diffrn 1.780
_exptl_crystal_density_method 'not measured'
_exptl_crystal_description plate
_exptl_crystal_size_max 0.30
_exptl_crystal_size_mid 0.15
_exptl_crystal_size_min 0.10
_refine_diff_density_max 0.33
_refine_diff_density_min -0.49
_refine_ls_extinction_method none
_refine_ls_goodness_of_fit_ref 1.790
_refine_ls_hydrogen_treatment refall
_refine_ls_number_parameters 564
_refine_ls_number_reflns 8538
_refine_ls_R_factor_gt 0.0230
_refine_ls_shift/su_max 0.0530
_refine_ls_structure_factor_coef Fsqd
_refine_ls_weighting_details 'w = 1/\s^2^(Fo^2^)'
_refine_ls_weighting_scheme sigma
_refine_ls_wR_factor_ref 0.0370
_reflns_number_gt 8538
_reflns_threshold_expression F^2^>2.0\s(F^2^)
_cod_data_source_file b101873f.txt
_cod_data_source_block '_densi01'
_cod_original_cell_volume 4833.6(-12)
_cod_original_formula_sum 'C28 H32 Ca O8 Ni2 S20 '
_cod_database_code 7204128

loop_
_symmetry_equiv_pos_as_xyz
'   +x,   +y,   +z'
1/2-x,1/2+y,1/2-z
'   -x,   -y,   -z'
1/2+x,1/2-y,1/2+z

loop_
_atom_site_label
_atom_site_type_symbol
_atom_site_fract_x
_atom_site_fract_y
_atom_site_fract_z
_atom_site_U_iso_or_equiv
_atom_site_adp_type
_atom_site_occupancy
_atom_site_symmetry_multiplicity
_atom_site_calc_flag
_atom_site_refinement_flags
_atom_site_disorder_assembly
_atom_site_disorder_group
Ni(1) Ni 1.09089(1) -0.26431(1) -0.21055(2) 0.02266(6) Uani 1.00 1 d . . .
Ni(2) Ni 1.30851(1) -0.45278(1) -0.00175(2) 0.02154(6) Uani 1.00 1 d . . .
Ca(1) Ca 0.83988(2) -0.21229(2) 0.03968(3) 0.01979(9) Uani 1.00 1 d . . .
S(1) S 1.06795(2) -0.37176(3) -0.23941(4) 0.0265(1) Uani 1.00 1 d . . .
S(2) S 0.97159(3) -0.44012(3) -0.40887(4) 0.0293(1) Uani 1.00 1 d . . .
S(3) S 0.87123(3) -0.43800(3) -0.59845(4) 0.0350(1) Uani 1.00 1 d . . .
S(4) S 0.93711(3) -0.31024(3) -0.51250(4) 0.0326(1) Uani 1.00 1 d . . .
S(5) S 1.03065(2) -0.23108(3) -0.35278(4) 0.0276(1) Uani 1.00 1 d . . .
S(6) S 1.10937(2) -0.15649(3) -0.17975(4) 0.0285(1) Uani 1.00 1 d . . .
S(7) S 1.19787(3) -0.08463(3) -0.00513(4) 0.0350(1) Uani 1.00 1 d . . .
S(8) S 1.29381(3) -0.08165(3) 0.19020(5) 0.0459(2) Uani 1.00 1 d . . .
S(9) S 1.23804(3) -0.21276(3) 0.09795(4) 0.0354(1) Uani 1.00 1 d . . .
S(10) S 1.15285(2) -0.29656(3) -0.06898(4) 0.0269(1) Uani 1.00 1 d . . .
S(11) S 1.21128(2) -0.49945(3) -0.04540(4) 0.0357(1) Uani 1.00 1 d . . .
S(12) S 1.07778(3) -0.48657(3) 0.05584(5) 0.0455(2) Uani 1.00 1 d . . .
S(13) S 0.98978(3) -0.43284(3) 0.21872(5) 0.0457(2) Uani 1.00 1 d . . .
S(14) S 1.13521(3) -0.39627(4) 0.22019(4) 0.0450(2) Uani 1.00 1 d . . .
S(15) S 1.27227(3) -0.40043(4) 0.13229(4) 0.0448(2) Uani 1.00 1 d . . .
S(16) S 1.39975(2) -0.39298(3) 0.03085(4) 0.0257(1) Uani 1.00 1 d . . .
S(17) S 1.53266(2) -0.39466(3) -0.07349(4) 0.0263(1) Uani 1.00 1 d . . .
S(18) S 1.62387(2) -0.44359(3) -0.23396(4) 0.0354(1) Uani 1.00 1 d . . .
S(19) S 1.48686(2) -0.50388(3) -0.21842(4) 0.0265(1) Uani 1.00 1 d . . .
S(20) S 1.34946(2) -0.51092(3) -0.12829(4) 0.0239(1) Uani 1.00 1 d . . .
O(1) O 0.87671(6) -0.12506(7) -0.07824(9) 0.0258(4) Uani 1.00 1 d . . .
O(2) O 0.86413(6) -0.26255(7) -0.12752(9) 0.0255(3) Uani 1.00 1 d . . .
O(3) O 0.93412(6) -0.28994(6) 0.06355(9) 0.0241(3) Uani 1.00 1 d . . .
O(4) O 0.94599(6) -0.15447(7) 0.11494(9) 0.0256(4) Uani 1.00 1 d . . .
O(5) O 0.77822(6) -0.31575(7) 0.07073(9) 0.0226(3) Uani 1.00 1 d . . .
O(6) O 0.72562(6) -0.21109(7) -0.05472(9) 0.0248(3) Uani 1.00 1 d . . .
O(7) O 0.77311(6) -0.11925(7) 0.1014(1) 0.0277(4) Uani 1.00 1 d . . .
O(8) O 0.82638(6) -0.22655(7) 0.22648(9) 0.0242(3) Uani 1.00 1 d . . .
C(1) C 1.01173(9) -0.3678(1) -0.3515(1) 0.0248(5) Uani 1.00 1 d . . .
C(2) C 0.92373(9) -0.3983(1) -0.5110(1) 0.0252(5) Uani 1.00 1 d . . .
C(3) C 0.99549(9) -0.3066(1) -0.4002(1) 0.0252(5) Uani 1.00 1 d . . .
C(4) C 1.16325(9) -0.1588(1) -0.0648(1) 0.0271(5) Uani 1.00 1 d . . .
C(5) C 1.2459(1) -0.1239(1) 0.0999(1) 0.0330(6) Uani 1.00 1 d . . .
C(6) C 1.18165(9) -0.2191(1) -0.0167(1) 0.0265(5) Uani 1.00 1 d . . .
C(7) C 1.16322(9) -0.4680(1) 0.0517(1) 0.0271(5) Uani 1.00 1 d . . .
C(8) C 1.0636(1) -0.4388(1) 0.1684(2) 0.0338(6) Uani 1.00 1 d . . .
C(9) C 1.18997(9) -0.4251(1) 0.1286(1) 0.0283(5) Uani 1.00 1 d . . .
C(10) C 1.45065(8) -0.4254(1) -0.0610(1) 0.0222(5) Uani 1.00 1 d . . .
C(11) C 1.55166(9) -0.4471(1) -0.1787(1) 0.0259(5) Uani 1.00 1 d . . .
C(12) C 1.42905(9) -0.4762(1) -0.1299(1) 0.0217(5) Uani 1.00 1 d . . .
C(13) C 0.90207(9) -0.1494(1) -0.1759(1) 0.0285(5) Uani 1.00 1 d . . .
C(14) C 0.86089(9) -0.2112(1) -0.2106(1) 0.0287(5) Uani 1.00 1 d . . .
C(15) C 0.92156(9) -0.3068(1) -0.1283(1) 0.0317(6) Uani 1.00 1 d . . .
C(16) C 0.9305(1) -0.3405(1) -0.0204(1) 0.0307(6) Uani 1.00 1 d . . .
C(17) C 1.00041(9) -0.2634(1) 0.0920(2) 0.0341(6) Uani 1.00 1 d . . .
C(18) C 0.9923(1) -0.2043(1) 0.1649(2) 0.0344(6) Uani 1.00 1 d . . .
C(19) C 0.97624(9) -0.1086(1) 0.0431(1) 0.0308(5) Uani 1.00 1 d . . .
C(20) C 0.9194(1) -0.0750(1) -0.0226(2) 0.0325(6) Uani 1.00 1 d . . .
C(21) C 0.70873(9) -0.3220(1) 0.0279(1) 0.0290(5) Uani 1.00 1 d . . .
C(22) C 0.7015(1) -0.2801(1) -0.0734(1) 0.0298(5) Uani 1.00 1 d . . .
C(23) C 0.67819(9) -0.1666(1) -0.0083(2) 0.0312(6) Uani 1.00 1 d . . .
C(24) C 0.7165(1) -0.1027(1) 0.0254(2) 0.0352(6) Uani 1.00 1 d . . .
C(25) C 0.7550(1) -0.1255(1) 0.2102(1) 0.0322(6) Uani 1.00 1 d . . .
C(26) C 0.8122(1) -0.1610(1) 0.2734(1) 0.0306(6) Uani 1.00 1 d . . .
C(27) C 0.78344(9) -0.2814(1) 0.2561(1) 0.0271(5) Uani 1.00 1 d . . .
C(28) C 0.79175(9) -0.3392(1) 0.1794(1) 0.0256(5) Uani 1.00 1 d . . .
H(1) H 0.89845(9) -0.1148(1) -0.2294(1) 0.034(1) Uiso 1.00 1 d . . .
H(2) H 0.94810(9) -0.1626(1) -0.1624(1) 0.034(1) Uiso 1.00 1 d . . .
H(3) H 0.87671(9) -0.2303(1) -0.2736(1) 0.034(1) Uiso 1.00 1 d . . .
H(4) H 0.81530(9) -0.1967(1) -0.2250(1) 0.034(1) Uiso 1.00 1 d . . .
H(5) H 0.91455(9) -0.3401(1) -0.1833(1) 0.038(1) Uiso 1.00 1 d . . .
H(6) H 0.96055(9) -0.2804(1) -0.1397(1) 0.038(1) Uiso 1.00 1 d . . .
H(7) H 0.9714(1) -0.3661(1) -0.0145(1) 0.037(1) Uiso 1.00 1 d . . .
H(8) H 0.8934(1) -0.3704(1) -0.0128(1) 0.037(1) Uiso 1.00 1 d . . .
H(9) H 1.02826(9) -0.2978(1) 0.1263(2) 0.041(1) Uiso 1.00 1 d . . .
H(10) H 1.01996(9) -0.2481(1) 0.0295(2) 0.041(1) Uiso 1.00 1 d . . .
H(11) H 1.0350(1) -0.1829(1) 0.1814(2) 0.040(1) Uiso 1.00 1 d . . .
H(12) H 0.9755(1) -0.2208(1) 0.2289(2) 0.040(1) Uiso 1.00 1 d . . .
H(13) H 1.00345(9) -0.0755(1) 0.0821(1) 0.038(1) Uiso 1.00 1 d . . .
H(14) H 1.00332(9) -0.1338(1) -0.0022(1) 0.037(1) Uiso 1.00 1 d . . .
H(15) H 0.9367(1) -0.0452(1) -0.0737(2) 0.040(1) Uiso 1.00 1 d . . .
H(16) H 0.8936(1) -0.0493(1) 0.0239(2) 0.040(1) Uiso 1.00 1 d . . .
H(17) H 0.69790(9) -0.3687(1) 0.0138(1) 0.035(1) Uiso 1.00 1 d . . .
H(18) H 0.67951(9) -0.3041(1) 0.0774(1) 0.034(1) Uiso 1.00 1 d . . .
H(19) H 0.6554(1) -0.2789(1) -0.1009(1) 0.035(1) Uiso 1.00 1 d . . .
H(20) H 0.7279(1) -0.3011(1) -0.1243(1) 0.035(1) Uiso 1.00 1 d . . .
H(21) H 0.64164(9) -0.1561(1) -0.0595(2) 0.037(1) Uiso 1.00 1 d . . .
H(22) H 0.66125(9) -0.1879(1) 0.0522(2) 0.037(1) Uiso 1.00 1 d . . .
H(23) H 0.6873(1) -0.0720(1) 0.0581(2) 0.043(1) Uiso 1.00 1 d . . .
H(24) H 0.7327(1) -0.0816(1) -0.0358(2) 0.042(1) Uiso 1.00 1 d . . .
H(25) H 0.7475(1) -0.0814(1) 0.2392(1) 0.039(1) Uiso 1.00 1 d . . .
H(26) H 0.7150(1) -0.1523(1) 0.2116(1) 0.039(1) Uiso 1.00 1 d . . .
H(27) H 0.8005(1) -0.1684(1) 0.3445(1) 0.037(1) Uiso 1.00 1 d . . .
H(28) H 0.8510(1) -0.1325(1) 0.2747(1) 0.037(1) Uiso 1.00 1 d . . .
H(29) H 0.79526(9) -0.2954(1) 0.3278(1) 0.033(1) Uiso 1.00 1 d . . .
H(30) H 0.73777(9) -0.2663(1) 0.2492(1) 0.033(1) Uiso 1.00 1 d . . .
H(31) H 0.76112(9) -0.3752(1) 0.1921(1) 0.031(1) Uiso 1.00 1 d . . .
H(32) H 0.83684(9) -0.3558(1) 0.1901(1) 0.031(1) Uiso 1.00 1 d . . .

loop_
_atom_site_aniso_label
_atom_site_aniso_U_11
_atom_site_aniso_U_22
_atom_site_aniso_U_33
_atom_site_aniso_U_12
_atom_site_aniso_U_13
_atom_site_aniso_U_23
Ni(1) 0.0194(1) 0.0256(1) 0.0233(1) 0.0030(1) 0.0035(1) 0.0034(1)
Ni(2) 0.0187(1) 0.0222(1) 0.0236(1) -0.0005(1) 0.0011(1) -0.0014(1)
Ca(1) 0.0179(2) 0.0194(2) 0.0229(2) -0.0008(2) 0.0063(1) 0.0012(1)
S(1) 0.0246(2) 0.0269(3) 0.0275(2) 0.0042(2) -0.0008(2) 0.0032(2)
S(2) 0.0297(3) 0.0289(3) 0.0286(3) 0.0014(2) -0.0013(2) 0.0029(2)
S(3) 0.0312(3) 0.0427(4) 0.0303(3) -0.0097(3) -0.0023(2) 0.0059(2)
S(4) 0.0329(3) 0.0339(3) 0.0297(3) -0.0011(3) -0.0060(2) 0.0082(2)
S(5) 0.0277(3) 0.0269(3) 0.0280(3) 0.0013(2) 0.0005(2) 0.0071(2)
S(6) 0.0259(2) 0.0263(3) 0.0331(3) 0.0044(2) 0.0011(2) 0.0037(2)
S(7) 0.0310(3) 0.0294(3) 0.0443(3) 0.0011(3) 0.0010(3) -0.0041(2)
S(8) 0.0375(3) 0.0526(4) 0.0468(3) -0.0069(3) -0.0015(3) -0.0160(3)
S(9) 0.0357(3) 0.0382(3) 0.0308(3) 0.0012(3) -0.0056(2) -0.0007(2)
S(10) 0.0278(3) 0.0265(3) 0.0261(2) 0.0020(2) 0.0003(2) 0.0044(2)
S(11) 0.0227(3) 0.0346(3) 0.0510(3) -0.0066(3) 0.0108(2) -0.0219(3)
S(12) 0.0264(3) 0.0347(3) 0.0781(4) -0.0059(3) 0.0210(3) -0.0195(3)
S(13) 0.0382(3) 0.0517(4) 0.0508(3) 0.0170(3) 0.0248(3) 0.0217(3)
S(14) 0.0328(3) 0.0759(5) 0.0263(3) 0.0153(3) 0.0026(2) -0.0107(3)
S(15) 0.0238(3) 0.0701(5) 0.0398(3) -0.0007(3) -0.0010(2) -0.0290(3)
S(16) 0.0228(2) 0.0309(3) 0.0230(2) -0.0045(2) 0.0005(2) -0.0051(2)
S(17) 0.0215(2) 0.0297(3) 0.0275(2) -0.0055(2) 0.0007(2) 0.0001(2)
S(18) 0.0233(3) 0.0407(3) 0.0436(3) -0.0034(3) 0.0109(2) -0.0006(3)
S(19) 0.0223(2) 0.0259(3) 0.0318(3) -0.0010(2) 0.0057(2) -0.0029(2)
S(20) 0.0201(2) 0.0211(3) 0.0307(2) -0.0026(2) 0.0036(2) -0.0037(2)
O(1) 0.0243(7) 0.0250(8) 0.0285(7) -0.0016(6) 0.0054(6) 0.0050(6)
O(2) 0.0217(6) 0.0313(8) 0.0239(7) 0.0044(6) 0.0038(6) 0.0030(6)
O(3) 0.0225(6) 0.0215(7) 0.0279(7) 0.0016(6) 0.0002(6) -0.0026(6)
O(4) 0.0255(7) 0.0221(8) 0.0297(7) -0.0029(6) 0.0058(6) 0.0000(6)
O(5) 0.0237(7) 0.0240(7) 0.0202(6) -0.0038(6) 0.0021(5) 0.0036(5)
O(6) 0.0230(7) 0.0229(8) 0.0290(7) -0.0012(6) 0.0046(6) 0.0016(6)
O(7) 0.0256(7) 0.0232(8) 0.0355(7) 0.0010(6) 0.0095(6) -0.0025(6)
O(8) 0.0250(7) 0.0243(8) 0.0241(7) -0.0055(6) 0.0074(6) -0.0050(6)
C(1) 0.0212(9) 0.032(1) 0.0216(9) 0.0031(9) 0.0042(8) 0.0023(8)
C(2) 0.0221(9) 0.032(1) 0.0222(9) -0.0009(9) 0.0050(8) 0.0045(8)
C(3) 0.022(1) 0.031(1) 0.023(1) 0.0035(9) 0.0022(8) 0.0045(8)
C(4) 0.0189(9) 0.033(1) 0.030(1) 0.002(1) 0.0057(8) -0.0022(9)
C(5) 0.025(1) 0.040(1) 0.035(1) -0.001(1) 0.0069(9) -0.005(1)
C(6) 0.0215(9) 0.033(1) 0.025(1) 0.0026(9) 0.0032(8) 0.0012(9)
C(7) 0.0214(9) 0.021(1) 0.039(1) 0.0015(9) 0.0081(9) -0.0004(9)
C(8) 0.035(1) 0.032(1) 0.036(1) 0.012(1) 0.012(1) 0.0142(9)
C(9) 0.0238(9) 0.035(1) 0.026(1) 0.009(1) 0.0004(8) 0.0014(9)
C(10) 0.0175(9) 0.024(1) 0.0241(9) -0.0009(9) -0.0010(8) 0.0046(8)
C(11) 0.0241(9) 0.025(1) 0.028(1) -0.0001(9) 0.0002(8) 0.0031(8)
C(12) 0.0194(9) 0.019(1) 0.0265(9) 0.0024(9) 0.0024(8) 0.0039(8)
C(13) 0.025(1) 0.040(1) 0.0209(9) -0.002(1) 0.0037(8) 0.0086(9)
C(14) 0.026(1) 0.040(1) 0.0196(9) -0.002(1) -0.0001(8) 0.0043(9)
C(15) 0.026(1) 0.036(1) 0.033(1) 0.009(1) 0.0050(9) -0.0058(9)
C(16) 0.029(1) 0.024(1) 0.039(1) 0.006(1) 0.0044(9) -0.0023(9)
C(17) 0.025(1) 0.031(1) 0.045(1) 0.004(1) -0.006(1) 0.004(1)
C(18) 0.031(1) 0.035(1) 0.036(1) -0.003(1) -0.007(1) 0.003(1)
C(19) 0.030(1) 0.031(1) 0.032(1) -0.013(1) 0.0074(9) -0.0029(9)
C(20) 0.040(1) 0.022(1) 0.038(1) -0.006(1) 0.013(1) 0.0024(9)
C(21) 0.024(1) 0.027(1) 0.035(1) -0.007(1) -0.0003(9) 0.0045(9)
C(22) 0.028(1) 0.031(1) 0.029(1) -0.005(1) -0.0036(9) 0.0009(9)
C(23) 0.022(1) 0.040(1) 0.032(1) 0.007(1) 0.0043(9) 0.0053(9)
C(24) 0.034(1) 0.028(1) 0.045(1) 0.010(1) 0.008(1) 0.004(1)
C(25) 0.031(1) 0.032(1) 0.035(1) -0.003(1) 0.0092(9) -0.0127(9)
C(26) 0.030(1) 0.032(1) 0.031(1) -0.009(1) 0.0063(9) -0.0127(9)
C(27) 0.030(1) 0.027(1) 0.025(1) -0.009(1) 0.0084(9) 0.0021(8)
C(28) 0.028(1) 0.025(1) 0.0234(9) -0.0037(9) 0.0033(8) 0.0061(8)

loop_
_atom_type_symbol
_atom_type_description
_atom_type_scat_dispersion_real
_atom_type_scat_dispersion_imag
_atom_type_scat_source
C C 0.006 0.003
;
International Tables for Crystallography
(1992, Vol. C, Tables 4.2.6.8 and 6.1.1.4)
;
H H 0.000 0.000
;
International Tables for Crystallography
(1992, Vol. C, Table 6.1.1.4)
;
O O 0.017 0.010
;
International Tables for Crystallography
(1992, Vol. C, Tables 4.2.6.8 and 6.1.1.4)
;
Ca Ca 0.252 0.372
;
International Tables for Crystallography
(1992, Vol. C, Tables 4.2.6.8 and 6.1.1.4)
;
Ni Ni 0.320 1.265
;
International Tables for Crystallography
(1992, Vol. C, Tables 4.2.6.8 and 6.1.1.4)
;
S S 0.148 0.159
;
International Tables for Crystallography
(1992, Vol. C, Tables 4.2.6.8 and 6.1.1.4)
;

loop_
_geom_angle_atom_site_label_1
_geom_angle_site_symmetry_1
_geom_angle_atom_site_label_2
_geom_angle_site_symmetry_2
_geom_angle_atom_site_label_3
_geom_angle_site_symmetry_3
_geom_angle
_geom_angle_publ_flag
C13 . O1 . C20 . 113.8(11) yes
C14 . O2 . C15 . 113.7(2) yes
C16 . O3 . C17 . 114.74(18) yes
C18 . O4 . C19 . 114.0(10) yes
C21 . O5 . C28 . 115.0(3) yes
C22 . O6 . C23 . 114.2(8) yes
C24 . O7 . C25 . 113.6(3) yes
C26 . O8 . C27 . 114.5(7) yes
S15 . C9 . C7 . 121.0(5) yes
O1 . C13 . C14 . 106.9(13) yes
O1 . C13 . H1 . 110.7(17) no
C14 . C13 . H1 . 111.1(16) no
O1 . C13 . H2 . 109.6(3) no
C14 . C13 . H2 . 109.1(4) no
H1 . C13 . H2 . 109.5(4) no
O2 . C14 . C13 . 111.0(4) yes
O2 . C14 . H3 . 109.2(7) no
C13 . C14 . H3 . 110.3(14) no
O2 . C14 . H4 . 109.1(3) no
C13 . C14 . H4 . 107.7(4) no
H3 . C14 . H4 . 109.5(4) no
O2 . C15 . C16 . 107.1(15) yes
O2 . C15 . H5 . 110.4(13) no
C16 . C15 . H5 . 110.7(18) no
O2 . C15 . H6 . 109.46(16) no
C16 . C15 . H6 . 109.7(4) no
H5 . C15 . H6 . 109.5(5) no
O3 . C16 . C15 . 110.7(7) yes
O3 . C16 . H7 . 108.3(4) no
C15 . C16 . H7 . 109.7(3) no
O3 . C16 . H8 . 109.8(3) no
C15 . C16 . H8 . 108.9(5) no
H7 . C16 . H8 . 109.5(3) no
O3 . C17 . C18 . 106.9(11) yes
O3 . C17 . H9 . 110.2(4) no
C18 . C17 . H9 . 110.9(10) no
O3 . C17 . H10 . 109.7(8) no
C18 . C17 . H10 . 109.7(3) no
H9 . C17 . H10 . 109.5(10) no
O4 . C18 . C17 . 110.6(11) yes
O4 . C18 . H11 . 108.7(8) no
C17 . C18 . H11 . 109.58(11) no
O4 . C18 . H12 . 109.7(11) no
C17 . C18 . H12 . 108.7(3) no
H11 . C18 . H12 . 109.5(10) no
O4 . C19 . C20 . 106.5(7) yes
O4 . C19 . H13 . 110.4(8) no
C20 . C19 . H13 . 110.9(11) no
O4 . C19 . H14 . 109.8(9) no
C20 . C19 . H14 . 109.7(7) no
H13 . C19 . H14 . 109.5(9) no
O1 . C20 . C19 . 111.0(5) yes
O1 . C20 . H15 . 108.8(14) no
C19 . C20 . H15 . 110.0(11) no
O1 . C20 . H16 . 109.3(10) no
C19 . C20 . H16 . 108.3(7) no
H15 . C20 . H16 . 109.5(11) no
O5 . C21 . C22 . 106.8(8) yes
O5 . C21 . H17 . 110.2(9) no
C22 . C21 . H17 . 111.1(4) no
O5 . C21 . H18 . 110.0(3) no
C22 . C21 . H18 . 109.4(11) no
H17 . C21 . H18 . 109.5(13) no
O6 . C22 . C21 . 111.2(21) yes
O6 . C22 . H19 . 109.4(4) no
C21 . C22 . H19 . 109.9(5) no
O6 . C22 . H20 . 108.6(14) no
C21 . C22 . H20 . 108.2(12) no
H19 . C22 . H20 . 109.46(7) no
O6 . C23 . C24 . 106.3(8) yes
O6 . C23 . H21 . 110.2(13) no
C24 . C23 . H21 . 110.5(5) no
O6 . C23 . H22 . 110.26(14) no
C24 . C23 . H22 . 110.0(19) no
H21 . C23 . H22 . 109.5(9) no
O7 . C24 . C23 . 110.3(15) yes
O7 . C24 . H23 . 108.91(19) no
C23 . C24 . H23 . 109.4(8) no
O7 . C24 . H24 . 109.4(9) no
C23 . C24 . H24 . 109.3(19) no
H23 . C24 . H24 . 109.46(14) no
O7 . C25 . C26 . 107.5(11) yes
O7 . C25 . H25 . 110.1(22) no
C26 . C25 . H25 . 110.57(14) no
O7 . C25 . H26 . 109.7(9) no
C26 . C25 . H26 . 109.5(11) no
H25 . C25 . H26 . 109.5(3) no
O8 . C26 . C25 . 111.0(15) yes
O8 . C26 . H27 . 108.5(8) no
C25 . C26 . H27 . 109.5(7) no
O8 . C26 . H28 . 109.9(2) no
C25 . C26 . H28 . 108.5(12) no
H27 . C26 . H28 . 109.5(8) no
O8 . C27 . C28 . 107.2(14) yes
O8 . C27 . H29 . 110.7(14) no
C28 . C27 . H29 . 111.06(12) no
O8 . C27 . H30 . 109.1(7) no
C28 . C27 . H30 . 109.3(8) no
H29 . C27 . H30 . 109.47(12) no
O5 . C28 . C27 . 110.2(20) yes
O5 . C28 . H31 . 108.8(10) no
C27 . C28 . H31 . 110.0(4) no
O5 . C28 . H32 . 109.90(19) no
C27 . C28 . H32 . 108.5(8) no
H31 . C28 . H32 . 109.5(6) no
C13 . H1 . H2 . 35.3(4) no
C13 . H2 . H1 . 35.271 no
C14 . H3 . H4 . 35.3(3) no
C14 . H4 . H3 . 35.27(4) no
C15 . H5 . H6 . 35.3(4) no
C15 . H6 . H5 . 35.27(3) no
C16 . H7 . H8 . 35.27(18) no
C16 . H8 . H7 . 35.27(17) no
C17 . H9 . H10 . 35.3(7) no
C17 . H10 . H9 . 35.3(7) no
C18 . H11 . H12 . 35.27(16) no
C18 . H12 . H11 . 35.3(5) no
C19 . H13 . H14 . 35.3(6) no
C19 . H14 . H13 . 35.3(6) no
C20 . H15 . H16 . 35.3(3) no
C20 . H16 . H15 . 35.3(3) no
C21 . H17 . H18 . 35.3(7) no
C21 . H18 . H17 . 35.3(7) no
C22 . H19 . H20 . 35.3(4) no
C22 . H20 . H19 . 35.27(19) no
C23 . H21 . H22 . 35.3(3) no
C23 . H22 . H21 . 35.3(5) no
C24 . H23 . H24 . 35.3(7) no
C24 . H24 . H23 . 35.3(2) no
C25 . H25 . H26 . 35.3(2) no
C25 . H26 . H25 . 35.27(3) no
C26 . H27 . H28 . 35.3(7) no
C26 . H28 . H27 . 35.3(6) no
C27 . H29 . H30 . 35.3(4) no
C27 . H30 . H29 . 35.27(19) no
C28 . H31 . H32 . 35.3(3) no
C28 . H32 . H31 . 35.3(3) no

loop_
_geom_bond_atom_site_label_1
_geom_bond_site_symmetry_1
_geom_bond_atom_site_label_2
_geom_bond_site_symmetry_2
_geom_bond_distance
_geom_bond_publ_flag
Ni1 . S1 . 2.169(12) yes
Ni1 . S5 . 2.162(19) yes
Ni1 . S6 . 2.164(13) yes
Ni1 . S10 . 2.167(18) yes
Ni2 . S11 . 2.162(8) yes
Ni2 . S15 . 2.14(3) yes
Ni2 . S16 . 2.163(8) yes
Ni2 . S20 . 2.16(3) yes
Ca1 . O1 . 2.41(4) yes
Ca1 . O2 . 2.40(3) yes
Ca1 . O3 . 2.405(7) yes
Ca1 . O5 . 2.408(11) yes
Ca1 . O6 . 2.4684(13) yes
Ca1 . O7 . 2.41(2) yes
Ca1 . O8 . 2.40(1) yes
S1 . C1 . 1.722(3) yes
S2 . C1 . 1.74(2) yes
S2 . C2 . 1.73(2) yes
S3 . C2 . 1.642(18) yes
S4 . C2 . 1.739(2) yes
S4 . C3 . 1.748(3) yes
S5 . C3 . 1.715(18) yes
S6 . C4 . 1.722(2) yes
S7 . C4 . 1.74(2) yes
S7 . C5 . 1.74(2) yes
S8 . C5 . 1.64(2) yes
S9 . C5 . 1.740(2) yes
S9 . C6 . 1.751(4) yes
S10 . C6 . 1.72(2) yes
S11 . C7 . 1.720(15) yes
S12 . C7 . 1.7380(18) yes
S12 . C8 . 1.73(3) yes
S13 . C8 . 1.647(2) yes
S14 . C8 . 1.724(11) yes
S14 . C9 . 1.738(13) yes
S15 . C9 . 1.699(2) yes
S16 . C10 . 1.714(15) yes
S17 . C10 . 1.753(3) yes
S17 . C11 . 1.73(3) yes
S18 . C11 . 1.644(2) yes
S19 . C11 . 1.739(11) yes
S19 . C12 . 1.747(12) yes
S20 . C12 . 1.7199(18) yes
O1 . C13 . 1.442(14) yes
O1 . C14 . 2.36(4) yes
O1 . C19 . 2.411(7) yes
O1 . C20 . 1.434(17) yes
O1 . H1 . 1.988(7) no
O1 . H2 . 1.975(14) no
O1 . H15 . 1.959(3) no
O1 . H16 . 1.96(3) no
O2 . C13 . 2.425(19) yes
O2 . C14 . 1.44(3) yes
O2 . C15 . 1.430(2) yes
O2 . C16 . 2.36(3) yes
O2 . H3 . 1.97(2) no
O2 . H4 . 1.97(3) no
O2 . H5 . 1.973(19) no
O2 . H6 . 1.963(2) no
O3 . C15 . 2.419(12) yes
O3 . C16 . 1.44(3) yes
O3 . C17 . 1.431(5) yes
O3 . C18 . 2.34(3) yes
O3 . H7 . 1.96(3) no
O3 . H8 . 1.98(3) no
O3 . H9 . 1.971(3) no
O3 . H10 . 1.966(7) no
O4 . C17 . 2.411(9) yes
O4 . C18 . 1.445(15) yes
O4 . C19 . 1.44(2) yes
O4 . C20 . 2.35(4) yes
O4 . H11 . 1.968(8) no
O4 . H12 . 1.98(3) no
O4 . H13 . 1.979(11) no
O4 . H14 . 1.972(11) no
O5 . C21 . 1.442(3) yes
O5 . C22 . 2.368(19) yes
O5 . C27 . 2.41(2) yes
O5 . C28 . 1.441(15) yes
O5 . H17 . 1.982(13) no
O5 . H18 . 1.980(2) no
O5 . H31 . 1.96(3) no
O5 . H32 . 1.98(2) no
O6 . C21 . 2.43(3) yes
O6 . C22 . 1.441(8) yes
O6 . C23 . 1.438(12) yes
O6 . C24 . 2.35(3) yes
O6 . H19 . 1.972(14) no
O6 . H20 . 1.96(3) no
O6 . H21 . 1.978(2) no
O6 . H22 . 1.979(11) no
O7 . C23 . 2.420(18) yes
O7 . C24 . 1.446(8) yes
O7 . C25 . 1.446(5) yes
O7 . C26 . 2.37(3) yes
O7 . H23 . 1.971(9) no
O7 . H24 . 1.98(2) no
O7 . H25 . 1.98(2) no
O7 . H26 . 1.980(16) no
O8 . C25 . 2.426(6) yes
O8 . C26 . 1.445(18) yes
O8 . C27 . 1.44(1) yes
O8 . C28 . 2.363(19) yes
O8 . H27 . 1.97(3) no
O8 . H28 . 1.98(2) no
O8 . H29 . 1.98(3) no
O8 . H30 . 1.963(4) no
C1 . C3 . 1.367(19) yes
C4 . C6 . 1.359(18) yes
C7 . C9 . 1.35(2) yes
C10 . C12 . 1.36(2) yes
C13 . C14 . 1.499(12) yes
C13 . C20 . 2.41(4) yes
C13 . H3 . 2.03(3) no
C13 . H4 . 2.00(1) no
C13 . H15 . 2.47(4) no
C14 . C15 . 2.41(3) yes
C14 . H1 . 2.043(8) no
C14 . H2 . 2.02(1) no
C14 . H6 . 2.496(17) no
C15 . C16 . 1.50(2) yes
C15 . H3 . 2.46(4) no
C15 . H7 . 2.03(3) no
C15 . H8 . 2.02(3) no
C16 . C17 . 2.42(3) yes
C16 . H5 . 2.041(3) no
C16 . H6 . 2.03(3) no
C17 . C18 . 1.49(2) yes
C17 . H7 . 2.45(4) no
C17 . H11 . 2.02(3) no
C17 . H12 . 2.01(2) no
C18 . C19 . 2.42(4) yes
C18 . H9 . 2.031(15) no
C18 . H10 . 2.02(3) no
C19 . C20 . 1.491(13) yes
C19 . H11 . 2.48(4) no
C19 . H15 . 2.02(3) no
C19 . H16 . 2.004(6) no
C20 . H13 . 2.035(3) no
C20 . H14 . 2.020(6) no
C21 . C22 . 1.51(2) yes
C21 . C28 . 2.43(1) yes
C21 . H19 . 2.04(2) no
C21 . H20 . 2.017(14) no
C21 . H31 . 2.46(3) no
C22 . C23 . 2.42(3) yes
C22 . H17 . 2.05(3) no
C22 . H18 . 2.031(15) no
C23 . C24 . 1.501(13) yes
C23 . H23 . 2.03(3) no
C23 . H24 . 2.02(1) no
C24 . C25 . 2.419(15) yes
C24 . H21 . 2.039(19) no
C24 . H22 . 2.03(1) no
C25 . C26 . 1.499(13) yes
C25 . H23 . 2.47(3) no
C25 . H27 . 2.02(2) no
C25 . H28 . 2.013(3) no
C26 . C27 . 2.423(8) yes
C26 . H25 . 2.037(12) no
C26 . H26 . 2.024(4) no
C27 . C28 . 1.50(3) yes
C27 . H27 . 2.48(3) no
C27 . H31 . 2.03(3) no
C27 . H32 . 2.01(2) no
C28 . H29 . 2.04(3) no
C28 . H30 . 2.02(2) no
H1 . H2 . 1.551(18) no
H1 . H3 . 2.352(19) no
H1 . H4 . 2.301(3) no
H1 . H15 . 2.45(4) no
H2 . H3 . 2.32(3) no
H2 . H6 . 2.33(1) no
H2 . H14 . 2.277(17) no
H3 . H4 . 1.551(9) no
H3 . H6 . 2.46(2) no
H5 . H6 . 1.551(14) no
H5 . H7 . 2.369(16) no
H5 . H8 . 2.290(19) no
H6 . H7 . 2.29(4) no
H6 . H10 . 2.422(19) no
H7 . H8 . 1.551 no
H7 . H9 . 2.41(3) no
H9 . H10 . 1.55(3) no
H9 . H11 . 2.35(2) no
H9 . H12 . 2.29(3) no
H10 . H11 . 2.29(4) no
H10 . H14 . 2.285(14) no
H11 . H12 . 1.55(1) no
H11 . H13 . 2.49(4) no
H13 . H14 . 1.55(3) no
H13 . H15 . 2.343(17) no
H13 . H16 . 2.297(6) no
H14 . H15 . 2.31(2) no
H15 . H16 . 1.551(2) no
H17 . H18 . 1.55(2) no
H17 . H19 . 2.38(4) no
H17 . H20 . 2.29(3) no
H17 . H31 . 2.474(5) no
H18 . H19 . 2.300(17) no
H18 . H22 . 2.314(11) no
H18 . H30 . 2.47(2) no
H18 . H31 . 2.49(3) no
H19 . H20 . 1.551(3) no
H19 . H21 . 2.472(18) no
H21 . H22 . 1.55(2) no
H21 . H23 . 2.34(4) no
H21 . H24 . 2.318(7) no
H22 . H23 . 2.318(4) no
H22 . H26 . 2.29(2) no
H23 . H24 . 1.551(5) no
H23 . H25 . 2.482(7) no
H25 . H26 . 1.551(11) no
H25 . H27 . 2.34(3) no
H25 . H28 . 2.293(7) no
H26 . H27 . 2.299(8) no
H26 . H30 . 2.310(16) no
H27 . H28 . 1.551(14) no
H27 . H29 . 2.487(8) no
H29 . H30 . 1.551(13) no
H29 . H31 . 2.36(4) no
H29 . H32 . 2.30(3) no
H30 . H31 . 2.30(2) no
H31 . H32 . 1.5512(2) no

loop_
_geom_contact_atom_site_label_1
_geom_contact_site_symmetry_1
_geom_contact_atom_site_label_2
_geom_contact_site_symmetry_2
_geom_contact_distance
_geom_contact_publ_flag
Ni1 . C27 4_544 3.978(4) yes
Ni1 . H18 4_544 3.57(3) no
Ni1 . H22 4_544 3.51(3) no
Ni2 . S18 2_845 3.74(6) yes
Ni2 . C11 2_845 3.95(4) yes
Ni2 . C25 4_544 3.98(5) yes
Ni2 . C26 4_544 3.59(6) yes
Ni2 . H1 4_545 3.95(4) no
Ni2 . H17 2_745 3.486(6) no
Ni2 . H25 4_544 3.44(2) no
Ni2 . H28 4_544 3.42(5) no
S1 . S13 2_745 3.994(9) yes
S1 . C25 4_544 3.814(2) yes
S1 . H22 4_544 3.52(3) no
S1 . H23 4_544 3.78(3) no
S1 . H25 4_544 3.708(3) no
S2 . S2 2_744 3.52(5) yes
S2 . S3 2_744 3.916(2) yes
S2 . S8 4_444 3.858(5) yes
S2 . S13 2_745 3.48(6) yes
S2 . C2 2_744 3.95(3) yes
S2 . C8 2_745 3.94(6) yes
S3 . S7 4_444 3.749(5) yes
S3 . S13 1_554 3.419(2) yes
S3 . C5 4_444 3.85(3) yes
S3 . C24 3_644 3.80(3) yes
S3 . C27 1_554 3.89(5) yes
S3 . C28 1_554 3.64(5) yes
S3 . H24 3_644 3.94(4) no
S3 . H25 3_644 3.97(4) no
S3 . H29 1_554 3.26(3) no
S3 . H31 1_554 3.49(3) no
S4 . H12 1_554 3.81(5) no
S4 . H29 1_554 3.328(6) no
S5 . S16 4_444 3.75(3) yes
S5 . S17 4_444 3.70(6) yes
S5 . H18 4_544 3.223(7) no
S5 . H22 4_544 3.34(2) no
S6 . S19 3_754 3.71(4) yes
S6 . S20 3_754 3.85(6) yes
S6 . C27 4_544 3.808(9) yes
S6 . H18 4_544 3.53(2) no
S6 . H29 4_544 3.798(2) no
S6 . H31 4_544 3.58(1) no
S7 . S18 4_445 3.852(17) yes
S7 . C20 2_755 3.92(1) yes
S7 . H15 2_755 3.87(2) no
S7 . H23 2_755 3.900(18) no
S7 . H24 2_755 3.543(17) no
S7 . H29 4_544 3.78(5) no
S8 . S18 4_445 3.611(5) yes
S8 . O2 4_545 3.98(6) yes
S8 . C2 4_545 3.773(9) yes
S8 . C7 3_755 3.96(6) yes
S8 . C9 3_755 3.80(6) yes
S8 . C15 4_545 3.92(4) yes
S8 . H20 4_545 3.59(5) no
S8 . H24 2_755 3.74(6) no
S9 . C14 4_545 3.60(3) yes
S9 . H3 4_545 3.265(19) no
S9 . H20 4_545 3.51(1) no
S9 . H29 4_544 3.664(5) no
S10 . C25 4_544 3.87(4) yes
S10 . C26 4_544 3.952(15) yes
S10 . C27 4_544 3.84(3) yes
S10 . H25 4_544 3.96(5) no
S10 . H26 4_544 3.26(3) no
S10 . H27 4_544 3.279(8) no
S10 . H29 4_544 3.67(2) no
S11 . O5 2_745 3.626(11) yes
S11 . C21 2_745 3.826(7) yes
S11 . C28 2_745 3.57(5) yes
S11 . H8 2_745 3.398(19) no
S11 . H25 4_544 3.26(5) no
S11 . H32 2_745 3.45(5) no
S12 . S12 2_745 3.322(8) yes
S12 . S13 2_745 3.92(5) yes
S12 . C16 2_745 3.404(16) yes
S12 . H5 2_745 3.74(5) no
S13 . C2 1_556 3.79(2) yes
S14 . O6 4_545 3.84(5) yes
S14 . C23 4_545 3.65(4) yes
S14 . H24 4_545 3.508(13) no
S15 . S18 2_845 3.83(4) yes
S15 . C13 4_545 3.51(2) yes
S15 . C14 4_545 3.34(4) yes
S15 . H3 4_545 3.43(3) no
S15 . H27 4_544 3.93(4) no
S16 . S19 2_845 3.71(4) yes
S16 . C11 2_845 3.72(5) yes
S16 . C13 4_545 3.76(3) yes
S16 . C14 4_545 3.95(6) yes
S16 . C26 4_544 3.69(3) yes
S16 . H3 4_545 3.49(6) no
S16 . H28 4_544 3.312(17) no
S17 . S20 2_845 3.78(4) yes
S17 . C10 2_845 3.90(5) yes
S17 . C12 2_845 3.62(6) yes
S17 . C18 4_544 3.83(6) yes
S17 . C21 1_655 3.884(16) yes
S17 . H11 4_544 3.43(5) no
S17 . H12 4_544 3.47(6) no
S17 . H17 1_655 3.406(6) no
S17 . H18 1_655 3.78(3) no
S17 . H19 1_655 3.360(8) no
S17 . H28 4_544 3.967(9) no
S18 . C5 4_544 3.57(3) yes
S18 . H1 3_744 3.394(16) no
S18 . H13 4_544 3.20(1) no
S18 . H15 3_744 3.27(5) no
S18 . H17 1_655 3.63(4) no
S18 . H19 1_655 3.65(5) no
S18 . H20 1_655 3.66(4) no
S19 . O4 4_544 3.78(6) yes
S19 . C10 2_845 3.87(4) yes
S19 . C13 3_744 3.89(3) yes
S19 . C19 4_544 3.70(6) yes
S19 . H1 3_744 3.245(15) no
S19 . H2 3_744 3.71(4) no
S19 . H11 4_544 4.00(4) no
S19 . H15 3_744 3.22(2) no
S19 . H16 4_544 3.73(3) no
S19 . H28 4_544 3.781(3) no
S20 . C21 2_745 3.71(4) yes
S20 . C25 4_544 3.75(5) yes
S20 . C26 4_544 3.63(4) yes
S20 . H18 2_745 3.72(2) no
S20 . H27 4_544 3.639(12) no
O4 . C11 4_445 3.76(5) yes
C1 . H21 4_544 3.843(11) no
C1 . H22 4_544 3.468(13) no
C1 . H23 4_544 3.931(12) no
C2 . C5 4_444 3.920(6) yes
C2 . H29 1_554 3.71(4) no
C3 . H21 4_544 3.725(14) no
C3 . H22 4_544 3.392(3) no
C4 . C27 4_544 3.60(3) yes
C4 . H30 4_544 3.21(4) no
C4 . H31 4_544 3.804(19) no
C5 . H20 4_545 3.80(5) no
C5 . H29 4_544 3.95(5) no
C6 . C27 4_544 3.626(2) yes
C6 . H27 4_544 3.75(4) no
C6 . H30 4_544 3.236(9) no
C7 . H8 2_745 3.368(16) no
C9 . H4 4_545 3.80(4) no
C10 . C10 2_845 3.76(4) yes
C10 . C11 2_845 3.90(7) yes
C10 . C12 2_845 3.76(4) yes
C10 . C26 4_544 3.71(3) yes
C10 . H12 4_544 3.94(7) no
C10 . H27 4_544 3.61(2) no
C11 . C18 4_544 3.68(5) yes
C11 . C19 4_544 3.84(3) yes
C11 . H1 3_744 3.63(4) no
C11 . H12 4_544 3.75(4) no
C11 . H15 3_744 3.67(6) no
C11 . H17 1_655 3.93(3) no
C11 . H19 1_655 3.95(3) no
C12 . C26 4_544 3.68(3) yes
C12 . H25 4_544 3.993(16) no
C12 . H27 4_544 3.797(9) no
C19 . H13 2_755 3.95(5) no
C19 . H15 2_755 3.466(12) no
C20 . H13 2_755 3.42(2) no
C20 . H15 2_755 3.81(3) no
H11 . H19 4_545 3.55(2) no
H13 . H13 2_755 3.59(6) no
H13 . H16 2_755 3.51(3) no
H14 . H15 2_755 3.78(3) no
H15 . H15 2_755 3.47(3) no
H15 . H16 2_755 3.844(11) no
